data_1576957
loop_
_publ_author_name
'Sun, Rong'
'Huang, Hong'
'Xia, Ye'
'Liu, Youchao'
'Tao, Xingquan'
'Zhang, Jun-Long'
'Wang, Bing-Wu'
'Gao, Song'

_publ_section_title
;
 A molecular dual-center emitter for ratiometric optical thermometry.
;
_journal_issue 12
_journal_name_full 'Chemical science'
_journal_page_first 6079
_journal_page_last 6085
_journal_paper_doi 10.1039/d5sc09574c
_journal_volume 17
_journal_year 2026
_chemical_formula_moiety 'C32 H29 N4 O12 Sm Zn'
_chemical_formula_sum 'C32 H29 N4 O12 Sm Zn'
_chemical_formula_weight 877.31
_chemical_name_systematic ZnSm
_space_group_crystal_system monoclinic
_space_group_IT_number 4
_space_group_name_Hall 'P 2yb'
_space_group_name_H-M_alt 'P 1 21 1'
_atom_sites_solution_hydrogens geom
_atom_sites_solution_primary iterative
_audit_creation_date 2022-11-15
_audit_creation_method
;
Olex2 1.3
(compiled Nov 21 2019 18:26:39 for OlexSys, GUI svn.r6003)
;
_audit_update_record
;
2023-06-16 deposited with the CCDC.	2026-01-26 downloaded from the CCDC.
;
_cell_angle_alpha 90
_cell_angle_beta 95.1850(10)
_cell_angle_gamma 90
_cell_formula_units_Z 4
_cell_length_a 10.1405(3)
_cell_length_b 19.2601(5)
_cell_length_c 17.2094(6)
_cell_measurement_reflns_used 8993
_cell_measurement_temperature 150.0
_cell_measurement_theta_max 26.36
_cell_measurement_theta_min 2.48
_cell_volume 3347.36(18)
_computing_cell_refinement 'SAINT V8.40B (?, 2016)'
_computing_data_reduction 'SAINT V8.40B (?, 2016)'
_computing_molecular_graphics 'Olex2 1.3 (Dolomanov et al., 2009)'
_computing_publication_material 'Olex2 1.3 (Dolomanov et al., 2009)'
_computing_structure_refinement 'SHELXL 2018/3 (Sheldrick, 2015)'
_computing_structure_solution 'olex2.solve 1.3 (Bourhis et al., 2015)'
_diffrn_ambient_temperature 150.0
_diffrn_measured_fraction_theta_full 0.995
_diffrn_measured_fraction_theta_max 0.995
_diffrn_measurement_device_type 'Bruker APEX-II CCD'
_diffrn_measurement_method '\f and \w scans'
_diffrn_radiation_type MoK\a
_diffrn_radiation_wavelength 0.71073
_diffrn_reflns_av_R_equivalents 0.0692
_diffrn_reflns_av_unetI/netI 0.0544
_diffrn_reflns_Laue_measured_fraction_full 0.995
_diffrn_reflns_Laue_measured_fraction_max 0.995
_diffrn_reflns_limit_h_max 12
_diffrn_reflns_limit_h_min -12
_diffrn_reflns_limit_k_max 24
_diffrn_reflns_limit_k_min -24
_diffrn_reflns_limit_l_max 21
_diffrn_reflns_limit_l_min -21
_diffrn_reflns_number 58670
_diffrn_reflns_point_group_measured_fraction_full 0.995
_diffrn_reflns_point_group_measured_fraction_max 0.995
_diffrn_reflns_theta_full 25.242
_diffrn_reflns_theta_max 26.395
_diffrn_reflns_theta_min 2.017
_diffrn_source_current 30.0
_diffrn_source_power 1.5
_diffrn_source_voltage 50.0
_diffrn_standards_number 0
_exptl_absorpt_coefficient_mu 2.523
_exptl_absorpt_correction_T_max 0.0276
_exptl_absorpt_correction_T_min 0.0109
_exptl_absorpt_correction_type multi-scan
_exptl_absorpt_process_details
;
SADABS-2016/2 (Bruker,2016/2) was used for absorption correction.
wR2(int) was 0.0823 before and 0.0729 after correction.
The Ratio of minimum to maximum transmission is 0.3949.
The \l/2 correction factor is Not present.
;
_exptl_crystal_colour colourless
_exptl_crystal_colour_primary colourless
_exptl_crystal_density_diffrn 1.741
_exptl_crystal_description block
_exptl_crystal_F_000 1748
_exptl_crystal_preparation Luminescent
_exptl_crystal_recrystallization_method 'Re-crystallisation from solvent'
_exptl_crystal_size_max 0.3
_exptl_crystal_size_mid 0.24
_exptl_crystal_size_min 0.2
_refine_diff_density_max 2.551
_refine_diff_density_min -0.793
_refine_diff_density_rms 0.130
_refine_ls_abs_structure_details
;
 Flack x determined using 5016 quotients [(I+)-(I-)]/[(I+)+(I-)]
 (Parsons, Flack and Wagner, Acta Cryst. B69 (2013) 249-259).
;
_refine_ls_abs_structure_Flack 0.017(9)
_refine_ls_extinction_method none
_refine_ls_goodness_of_fit_ref 1.075
_refine_ls_hydrogen_treatment constr
_refine_ls_matrix_type full
_refine_ls_number_parameters 907
_refine_ls_number_reflns 13628
_refine_ls_number_restraints 1
_refine_ls_restrained_S_all 1.075
_refine_ls_R_factor_all 0.0589
_refine_ls_R_factor_gt 0.0510
_refine_ls_shift/su_max 0.000
_refine_ls_shift/su_mean 0.000
_refine_ls_structure_factor_coef Fsqd
_refine_ls_weighting_details 'w=1/[\s^2^(Fo^2^)+(0.0761P)^2^] where P=(Fo^2^+2Fc^2^)/3'
_refine_ls_weighting_scheme calc
_refine_ls_wR_factor_gt 0.1247
_refine_ls_wR_factor_ref 0.1307
_reflns_Friedel_coverage 0.939
_reflns_Friedel_fraction_full 0.995
_reflns_Friedel_fraction_max 0.994
_reflns_number_gt 12026
_reflns_number_total 13628
_reflns_threshold_expression 'I > 2\s(I)'
_cod_data_source_file d5sc09574c2.cif
_cod_data_source_block mo_0602_3_0m
_cod_database_code 1576957
_shelx_shelxl_version_number 2018/3
_shelx_space_group_comment
;
The symmetry employed for this shelxl refinement is uniquely defined
by the following loop, which should always be used as a source of
symmetry information in preference to the above space-group names.
They are only intended as comments.
;
_shelx_estimated_absorpt_t_max 0.632
_shelx_estimated_absorpt_t_min 0.518
_olex2_refinement_description
;
1. Fixed Uiso
 At 1.2 times of:
  All C(H) groups
 At 1.5 times of:
  All C(H,H,H) groups
2.a Ternary CH refined with riding coordinates:
 C156(H156), C113(H113), C31(H31), C119(H119)
2.b Aromatic/amide H refined with riding coordinates:
 C93(H93), C91(H91), C83(H83), C21(H21), C138(H138), C132(H132), C128(H128),
 C148(H148), C130(H130), C134(H134), C152(H152), C154(H154), C54(H54), C62(H62),
  C60(H60), C115(H115), C125(H125), C158(H158), C121(H121), C57(H57), C55(H55),
 C29(H29), C15(H15), C20(H20), C26(H26), C22(H22), C30(H30), C32(H32), C18(H18),
  C24(H24), C28(H28), C40(H40), C38(H38), C42(H42), C44(H44), C71(H71)
2.c Idealised Me refined as rotating group:
 C43(H43A,H43B,H43C), C7(H7A,H7B,H7C), C117(H11A,H11B,H11C), C36(H36A,H36B,
 H36C), C16(H16A,H16B,H16C), C46(H46A,H46B,H46C)
;
_olex2_submission_special_instructions 'No special instructions were received'

loop_
_space_group_symop_operation_xyz
'x, y, z'
'-x, y+1/2, -z'

loop_
_atom_site_label
_atom_site_type_symbol
_atom_site_fract_x
_atom_site_fract_y
_atom_site_fract_z
_atom_site_U_iso_or_equiv
_atom_site_adp_type
_atom_site_occupancy
_atom_site_site_symmetry_order
_atom_site_calc_flag
_atom_site_refinement_flags_posn
_atom_site_refinement_flags_adp
_atom_site_refinement_flags_occupancy
_atom_site_disorder_assembly
_atom_site_disorder_group
Sm1 Sm 1.02580(6) 0.24720(3) 0.46464(3) 0.03796(16) Uani 1 1 d . . . . .
Sm8 Sm 0.54145(6) 0.76214(2) -0.02500(3) 0.03769(16) Uani 1 1 d . . . . .
Zn10 Zn 0.48639(12) 0.67279(7) 0.13693(7) 0.0332(3) Uani 1 1 d . . . . .
Zn12 Zn 0.97303(13) 0.34178(7) 0.62388(8) 0.0357(3) Uani 1 1 d . . . . .
O14 O 0.6090(8) 0.6656(5) 0.0515(5) 0.0402(19) Uani 1 1 d . . . . .
O4 O 0.9449(9) 0.3233(5) 0.3531(5) 0.049(2) Uani 1 1 d . . . . .
O6 O 0.5967(10) 0.8141(5) 0.0959(5) 0.050(2) Uani 1 1 d . . . . .
O66 O 0.8577(8) 0.2940(5) 0.5400(5) 0.040(2) Uani 1 1 d . . . . .
O68 O 0.2980(8) 0.8095(5) -0.0486(5) 0.045(2) Uani 1 1 d . . . . .
O70 O 0.5487(10) 0.8906(5) -0.0556(5) 0.049(2) Uani 1 1 d . . . . .
O64 O 0.5336(11) 0.7785(6) -0.1676(5) 0.058(3) Uani 1 1 d . . . . .
O27 O 0.7328(11) 0.8373(5) -0.0510(6) 0.051(2) Uani 1 1 d . . . . .
O53 O 0.5438(8) 0.7543(5) 0.2004(4) 0.0405(17) Uani 1 1 d . . . . .
O109 O 1.2379(9) 0.3150(5) 0.4300(5) 0.040(2) Uani 1 1 d . . . . .
O3 O 1.0570(8) 0.2667(5) 0.6887(5) 0.045(2) Uani 1 1 d . . . . .
N105 N 0.3214(9) 0.6278(5) 0.1749(5) 0.033(2) Uani 1 1 d . . . . .
O47 O 1.0851(8) 0.3490(5) 0.5336(5) 0.043(2) Uani 1 1 d . . . . .
O99 O 0.7798(8) 0.2012(5) 0.4425(5) 0.0391(19) Uani 1 1 d . . . . .
N49 N 1.1491(12) 0.1113(6) 0.4424(6) 0.042(2) Uani 1 1 d . . . . .
N25 N 1.0431(8) 0.4337(5) 0.6659(5) 0.0301(18) Uani 1 1 d . . . . .
O107 O 0.7450(10) 0.6881(5) -0.0616(5) 0.043(2) Uani 1 1 d . . . . .
O13 O 1.0951(10) 0.2023(6) 0.5872(6) 0.053(2) Uani 1 1 d . . . . .
O95 O 1.2156(10) 0.1670(5) 0.4444(6) 0.048(2) Uani 1 1 d . . . . .
O97 O 1.0253(10) 0.1162(5) 0.4444(6) 0.047(2) Uani 1 1 d . . . . .
O101 O 1.1987(11) 0.0538(5) 0.4379(6) 0.060(3) Uani 1 1 d . . . . .
O51 O 0.4462(11) 0.6845(5) -0.1315(6) 0.056(2) Uani 1 1 d . . . . .
O103 O 0.3752(8) 0.7144(5) 0.0458(5) 0.040(2) Uani 1 1 d . . . . .
N81 N 0.5732(9) 0.5896(5) 0.1897(5) 0.0325(19) Uani 1 1 d . . . . .
O87 O 0.9720(15) 0.3009(8) 0.2332(7) 0.086(4) Uani 1 1 d . . . . .
C79 C 0.7154(11) 0.6263(6) 0.0509(7) 0.035(2) Uani 1 1 d . . . . .
C41 C 0.2537(11) 0.5480(7) 0.2818(7) 0.037(3) Uani 1 1 d . . . . .
N45 N 0.6716(12) 0.8927(6) -0.0625(6) 0.048(3) Uani 1 1 d . . . . .
C93 C 1.1517(11) 0.4604(6) 0.6496(6) 0.034(2) Uani 1 1 d . . . . .
H93 H 1.180192 0.501007 0.677708 0.040 Uiso 1 1 calc R U . . .
C91 C 0.6987(11) 0.3422(6) 0.6680(7) 0.034(2) Uani 1 1 d . . . . .
H91 H 0.634030 0.356675 0.701252 0.041 Uiso 1 1 calc R U . . .
N23 N 0.9791(12) 0.2844(7) 0.3016(7) 0.053(3) Uani 1 1 d . . . . .
C83 C 0.5365(11) 0.4375(7) 0.2706(7) 0.038(3) Uani 1 1 d . . . . .
H83 H 0.480330 0.429028 0.224353 0.046 Uiso 1 1 calc R U . . .
O11 O 0.7270(12) 0.9455(6) -0.0814(6) 0.062(3) Uani 1 1 d . . . . .
C21 C 0.9451(13) 0.5484(7) 0.0376(7) 0.042(3) Uani 1 1 d . . . . .
H21 H 1.023694 0.522505 0.032904 0.051 Uiso 1 1 calc R U . . .
C85 C 1.2371(11) 0.4350(6) 0.5920(6) 0.034(2) Uani 1 1 d . . . . .
O89 O 1.0193(11) 0.2251(5) 0.3233(6) 0.055(3) Uani 1 1 d . . . . .
C43 C 0.2578(15) 0.8646(9) -0.1027(9) 0.059(4) Uani 1 1 d . . . . .
H43A H 0.237606 0.906415 -0.073530 0.089 Uiso 1 1 calc R U . . .
H43B H 0.178791 0.850132 -0.135725 0.089 Uiso 1 1 calc R U . . .
H43C H 0.329662 0.874590 -0.135415 0.089 Uiso 1 1 calc R U . . .
C157 C 0.5925(12) 0.8062(7) 0.1678(7) 0.040(3) Uani 1 1 d . . . . .
N5 N 0.4801(15) 0.7212(7) -0.1858(8) 0.065(4) Uani 1 1 d . . . . .
C138 C 1.4071(12) 0.3987(7) 0.4784(7) 0.040(3) Uani 1 1 d . . . . .
H138 H 1.463547 0.387654 0.439004 0.048 Uiso 1 1 calc R U . . .
C132 C 0.6291(11) 0.5149(7) 0.3695(6) 0.037(2) Uani 1 1 d . . . . .
H132 H 0.636957 0.559830 0.392191 0.044 Uiso 1 1 calc R U . . .
C126 C 1.0311(10) 0.5082(7) 0.7824(6) 0.034(2) Uani 1 1 d . . . . .
C128 C 0.0389(11) 0.7365(8) 0.1064(8) 0.047(3) Uani 1 1 d . . . . .
H128 H -0.018825 0.719981 0.142806 0.057 Uiso 1 1 calc R U . . .
N140 N 0.8127(9) 0.3681(5) 0.6796(5) 0.0310(19) Uani 1 1 d . . . . .
C142 C 0.7450(11) 0.4505(6) 0.7848(7) 0.035(2) Uani 1 1 d . . . . .
C144 C 0.6579(12) 0.2911(6) 0.6065(7) 0.035(2) Uani 1 1 d . . . . .
C146 C 0.5498(11) 0.5055(6) 0.2996(6) 0.034(2) Uani 1 1 d . . . . .
C136 C 1.2878(13) 0.3664(7) 0.4810(7) 0.039(3) Uani 1 1 d . . . . .
C148 C 1.1789(12) 0.5119(9) 0.9006(7) 0.050(3) Uani 1 1 d . . . . .
H148 H 1.221039 0.488844 0.944932 0.060 Uiso 1 1 calc R U . . .
C130 C 0.6817(11) 0.3948(7) 0.3748(7) 0.042(3) Uani 1 1 d . . . . .
H130 H 0.727096 0.356855 0.400390 0.051 Uiso 1 1 calc R U . . .
C134 C 1.1327(13) 0.6157(8) 0.8288(8) 0.046(3) Uani 1 1 d . . . . .
H134 H 1.144070 0.664362 0.822944 0.055 Uiso 1 1 calc R U . . .
C150 C 1.1987(11) 0.3841(6) 0.5376(7) 0.034(2) Uani 1 1 d . . . . .
C152 C 0.0760(14) 0.8129(8) 0.0022(9) 0.052(3) Uani 1 1 d . . . . .
H152 H 0.042862 0.847445 -0.033863 0.062 Uiso 1 1 calc R U . . .
C154 C 0.8695(12) 0.5376(7) 0.1003(7) 0.039(3) Uani 1 1 d . . . . .
H154 H 0.897938 0.504603 0.139225 0.047 Uiso 1 1 calc R U . . .
C156 C 0.9522(10) 0.4692(5) 0.7175(6) 0.033(2) Uani 1 1 d . . . . .
H156 H 0.898856 0.503927 0.684922 0.039 Uiso 1 1 calc R U . . .
C58 C 0.7388(10) 0.2698(6) 0.5486(6) 0.034(2) Uani 1 1 d . . . . .
C54 C 0.7227(14) 0.4316(8) 0.8607(8) 0.049(3) Uani 1 1 d . . . . .
H54 H 0.772717 0.395145 0.886127 0.058 Uiso 1 1 calc R U . . .
C50 C 0.2518(11) 0.7350(6) 0.0519(6) 0.036(3) Uani 1 1 d . . . . .
C48 C 0.6878(11) 0.2202(6) 0.4940(7) 0.037(3) Uani 1 1 d . . . . .
C62 C 0.6963(12) 0.4599(8) 0.4060(7) 0.047(3) Uani 1 1 d . . . . .
H62 H 0.752368 0.467213 0.452542 0.056 Uiso 1 1 calc R U . . .
C52 C 0.2029(12) 0.7896(7) -0.0003(7) 0.042(3) Uani 1 1 d . . . . .
C56 C 0.7528(11) 0.5746(6) 0.1066(6) 0.034(2) Uani 1 1 d . . . . .
C60 C 0.6786(11) 0.5571(6) 0.1717(7) 0.037(2) Uani 1 1 d . . . . .
H60 H 0.709028 0.519027 0.203621 0.044 Uiso 1 1 calc R U . . .
C115 C 0.6680(12) 0.5028(7) 0.7467(8) 0.046(3) Uani 1 1 d . . . . .
H115 H 0.678923 0.514381 0.693953 0.055 Uiso 1 1 calc R U . . .
C125 C 1.3616(12) 0.4670(6) 0.5909(7) 0.038(3) Uani 1 1 d . . . . .
H125 H 1.388538 0.501445 0.628525 0.045 Uiso 1 1 calc R U . . .
C158 C 0.1689(12) 0.4919(7) 0.2714(8) 0.043(3) Uani 1 1 d . . . . .
H158 H 0.172124 0.462869 0.227053 0.052 Uiso 1 1 calc R U . . .
C7 C 1.3149(13) 0.2978(7) 0.3663(7) 0.040(3) Uani 1 1 d . . . . .
H7A H 1.402580 0.281341 0.387062 0.061 Uiso 1 1 calc R U . . .
H7B H 1.324700 0.339074 0.334089 0.061 Uiso 1 1 calc R U . . .
H7C H 1.269851 0.261176 0.334481 0.061 Uiso 1 1 calc R U . . .
C113 C 0.3491(11) 0.5638(6) 0.2207(6) 0.035(2) Uani 1 1 d . . . . .
H113 H 0.343501 0.524141 0.183012 0.042 Uiso 1 1 calc R U . . .
C59 C 0.1676(12) 0.7082(7) 0.1056(7) 0.037(3) Uani 1 1 d . . . . .
C121 C 1.0482(12) 0.5784(7) 0.7739(7) 0.040(3) Uani 1 1 d . . . . .
H121 H 1.002872 0.602069 0.731009 0.048 Uiso 1 1 calc R U . . .
C31 C 0.4955(10) 0.5688(6) 0.2553(6) 0.033(2) Uani 1 1 d . . . . .
H31 H 0.500659 0.608288 0.293194 0.040 Uiso 1 1 calc R U . . .
C57 C 1.0984(11) 0.4754(7) 0.8468(7) 0.040(3) Uani 1 1 d . . . . .
H57 H 1.088277 0.426743 0.853313 0.048 Uiso 1 1 calc R U . . .
C119 C 0.8551(11) 0.4144(5) 0.7455(6) 0.033(2) Uani 1 1 d . . . . .
H119 H 0.905856 0.385398 0.786109 0.040 Uiso 1 1 calc R U . . .
C55 C 0.5753(12) 0.5376(7) 0.7873(9) 0.051(3) Uani 1 1 d . . . . .
H55 H 0.525627 0.574600 0.762626 0.062 Uiso 1 1 calc R U . . .
C123 C 0.7931(12) 0.6362(7) -0.0125(7) 0.037(3) Uani 1 1 d . . . . .
C111 C 1.0985(13) 0.2123(8) 0.6567(8) 0.048(3) Uani 1 1 d . . . . .
C29 C 0.2030(12) 0.6501(7) 0.1589(7) 0.040(3) Uani 1 1 d . . . . .
H29 H 0.133799 0.627703 0.182970 0.048 Uiso 1 1 calc R U . . .
C15 C 0.5307(9) 0.2630(7) 0.6071(6) 0.038(2) Uani 1 1 d . . . . .
H15 H 0.475753 0.277403 0.646010 0.045 Uiso 1 1 calc R U . . .
C117 C 1.156(2) 0.1560(10) 0.7106(9) 0.078(5) Uani 1 1 d . . . . .
H11A H 1.083659 0.131044 0.732786 0.117 Uiso 1 1 calc R U . . .
H11B H 1.213906 0.176894 0.752857 0.117 Uiso 1 1 calc R U . . .
H11C H 1.206673 0.123526 0.681324 0.117 Uiso 1 1 calc R U . . .
C20 C -0.0025(13) 0.7881(8) 0.0542(9) 0.051(3) Uani 1 1 d . . . . .
H20 H -0.089251 0.806577 0.055164 0.061 Uiso 1 1 calc R U . . .
O34 O 0.465(2) 0.7026(8) -0.2532(7) 0.119(7) Uani 1 1 d . . . . .
C36 C 0.6466(14) 0.8639(8) 0.2210(8) 0.050(3) Uani 1 1 d . . . . .
H36A H 0.731982 0.849732 0.247410 0.075 Uiso 1 1 calc R U . . .
H36B H 0.584237 0.873639 0.259902 0.075 Uiso 1 1 calc R U . . .
H36C H 0.658617 0.905804 0.190062 0.075 Uiso 1 1 calc R U . . .
C26 C 0.9031(13) 0.5978(8) -0.0176(7) 0.046(3) Uani 1 1 d . . . . .
H26 H 0.953724 0.604862 -0.060699 0.055 Uiso 1 1 calc R U . . .
C22 C 0.5545(13) 0.5194(8) 0.8624(9) 0.056(4) Uani 1 1 d . . . . .
H22 H 0.490078 0.543291 0.889044 0.067 Uiso 1 1 calc R U . . .
C30 C 0.0764(14) 0.5192(8) 0.3894(9) 0.055(3) Uani 1 1 d . . . . .
H30 H 0.015400 0.509263 0.426625 0.066 Uiso 1 1 calc R U . . .
C16 C 0.8194(15) 0.6995(9) -0.1279(7) 0.054(4) Uani 1 1 d . . . . .
H16A H 0.776890 0.736101 -0.160839 0.080 Uiso 1 1 calc R U . . .
H16B H 0.822229 0.656485 -0.158059 0.080 Uiso 1 1 calc R U . . .
H16C H 0.909833 0.713719 -0.109786 0.080 Uiso 1 1 calc R U . . .
C32 C 0.2458(13) 0.5903(8) 0.3471(7) 0.046(3) Uani 1 1 d . . . . .
H32 H 0.300354 0.630301 0.354151 0.055 Uiso 1 1 calc R U . . .
C18 C 0.4838(12) 0.2147(7) 0.5523(8) 0.042(3) Uani 1 1 d . . . . .
H18 H 0.396857 0.196473 0.553186 0.051 Uiso 1 1 calc R U . . .
C24 C 1.1985(12) 0.5813(9) 0.8907(8) 0.055(4) Uani 1 1 d . . . . .
H24 H 1.257855 0.605895 0.926667 0.066 Uiso 1 1 calc R U . . .
C28 C 0.6272(14) 0.4662(9) 0.8992(8) 0.058(4) Uani 1 1 d . . . . .
H28 H 0.612002 0.453268 0.950951 0.070 Uiso 1 1 calc R U . . .
C40 C 0.5644(12) 0.1926(7) 0.4954(7) 0.042(3) Uani 1 1 d . . . . .
H40 H 0.533432 0.158691 0.458008 0.050 Uiso 1 1 calc R U . . .
C38 C 0.6029(13) 0.3834(7) 0.3075(7) 0.044(3) Uani 1 1 d . . . . .
H38 H 0.594087 0.337914 0.286380 0.052 Uiso 1 1 calc R U . . .
C46 C 0.7409(14) 0.1473(9) 0.3895(8) 0.057(4) Uani 1 1 d . . . . .
H46A H 0.804809 0.143735 0.350249 0.085 Uiso 1 1 calc R U . . .
H46B H 0.652939 0.157649 0.363662 0.085 Uiso 1 1 calc R U . . .
H46C H 0.737895 0.103295 0.417800 0.085 Uiso 1 1 calc R U . . .
C42 C 1.4439(13) 0.4484(8) 0.5355(7) 0.044(3) Uani 1 1 d . . . . .
H42 H 1.528285 0.469975 0.535809 0.053 Uiso 1 1 calc R U . . .
C44 C 0.1598(13) 0.5741(8) 0.4005(8) 0.053(3) Uani 1 1 d . . . . .
H44 H 0.157998 0.601663 0.446203 0.063 Uiso 1 1 calc R U . . .
C71 C 0.0798(13) 0.4781(8) 0.3250(10) 0.056(4) Uani 1 1 d . . . . .
H71 H 0.020679 0.439956 0.317221 0.067 Uiso 1 1 calc R U . . .

loop_
_atom_site_aniso_label
_atom_site_aniso_U_11
_atom_site_aniso_U_22
_atom_site_aniso_U_33
_atom_site_aniso_U_23
_atom_site_aniso_U_13
_atom_site_aniso_U_12
Sm1 0.0401(3) 0.0379(4) 0.0369(3) -0.0025(2) 0.0094(2) -0.0004(3)
Sm8 0.0420(3) 0.0356(4) 0.0361(3) 0.0062(2) 0.0070(2) -0.0006(3)
Zn10 0.0308(6) 0.0320(7) 0.0380(6) 0.0068(5) 0.0097(5) 0.0017(5)
Zn12 0.0321(6) 0.0371(8) 0.0398(7) -0.0075(5) 0.0144(5) -0.0040(6)
O14 0.043(4) 0.041(5) 0.040(4) 0.008(3) 0.017(4) 0.007(4)
O4 0.053(5) 0.045(5) 0.054(5) 0.004(4) 0.024(4) 0.008(4)
O6 0.063(6) 0.040(5) 0.049(5) 0.004(4) 0.016(4) -0.009(5)
O66 0.036(4) 0.048(5) 0.039(4) -0.009(4) 0.014(3) -0.004(4)
O68 0.036(4) 0.048(6) 0.051(5) 0.018(4) 0.002(4) 0.001(4)
O70 0.055(6) 0.046(6) 0.044(5) -0.004(4) 0.003(4) 0.004(4)
O64 0.074(7) 0.054(6) 0.044(5) 0.007(4) -0.002(5) -0.006(5)
O27 0.058(6) 0.043(6) 0.051(5) 0.011(4) 0.001(5) -0.003(5)
O53 0.050(4) 0.033(4) 0.040(4) -0.002(3) 0.013(3) -0.009(4)
O109 0.040(4) 0.040(5) 0.043(4) -0.007(4) 0.021(4) -0.010(4)
O3 0.046(4) 0.042(5) 0.048(4) 0.005(4) 0.005(4) 0.008(4)
N105 0.031(4) 0.032(5) 0.038(5) 0.007(4) 0.006(4) 0.002(4)
O47 0.036(4) 0.056(6) 0.040(4) -0.011(4) 0.018(3) -0.014(4)
O99 0.039(4) 0.040(5) 0.037(4) -0.006(3) 0.001(3) -0.003(4)
N49 0.058(6) 0.038(6) 0.030(5) -0.003(4) 0.000(4) 0.000(5)
N25 0.030(4) 0.032(4) 0.030(4) -0.005(3) 0.014(3) 0.001(4)
O107 0.044(5) 0.049(5) 0.039(4) 0.011(4) 0.017(4) 0.001(4)
O13 0.055(6) 0.054(6) 0.051(5) -0.006(4) 0.011(5) 0.011(5)
O95 0.047(5) 0.049(6) 0.050(5) -0.006(4) 0.014(4) 0.006(5)
O97 0.052(5) 0.036(5) 0.054(5) -0.005(4) 0.002(4) 0.003(4)
O101 0.068(6) 0.046(6) 0.064(6) -0.009(5) -0.002(5) 0.017(5)
O51 0.064(6) 0.039(5) 0.065(6) 0.005(5) 0.001(5) -0.009(5)
O103 0.037(4) 0.043(5) 0.042(4) 0.011(4) 0.005(4) 0.009(4)
N81 0.029(4) 0.032(5) 0.037(5) 0.009(4) 0.006(4) 0.001(4)
O87 0.117(11) 0.083(10) 0.060(7) 0.005(6) 0.013(7) 0.038(8)
C79 0.036(6) 0.031(6) 0.039(6) 0.001(4) 0.008(5) -0.001(5)
C41 0.026(5) 0.040(6) 0.046(7) 0.011(5) 0.004(5) 0.003(5)
N45 0.063(7) 0.041(6) 0.037(5) 0.012(4) -0.005(5) -0.011(6)
C93 0.036(5) 0.029(5) 0.036(5) -0.006(4) 0.008(4) 0.004(4)
C91 0.032(5) 0.031(6) 0.043(6) -0.002(4) 0.017(4) 0.003(4)
N23 0.052(7) 0.061(8) 0.048(6) 0.005(5) 0.007(5) 0.004(6)
C83 0.031(5) 0.053(8) 0.031(5) 0.001(5) 0.011(4) -0.003(5)
O11 0.080(7) 0.053(6) 0.051(5) 0.007(4) 0.003(5) -0.025(5)
C21 0.036(6) 0.039(7) 0.055(7) -0.003(5) 0.016(5) 0.007(5)
C85 0.034(5) 0.034(6) 0.036(5) 0.001(4) 0.012(4) 0.001(5)
O89 0.066(6) 0.044(6) 0.054(5) -0.005(4) 0.003(5) 0.015(5)
C43 0.057(8) 0.059(9) 0.059(8) 0.020(7) -0.010(7) 0.007(7)
C157 0.037(6) 0.048(7) 0.036(6) -0.002(5) 0.008(5) 0.004(5)
N5 0.088(10) 0.045(7) 0.057(7) -0.005(6) -0.023(7) -0.004(7)
C138 0.041(6) 0.040(6) 0.043(6) -0.006(5) 0.023(5) -0.003(5)
C132 0.027(5) 0.049(7) 0.036(6) 0.000(5) 0.006(4) -0.004(5)
C126 0.025(5) 0.047(7) 0.030(5) -0.006(4) 0.011(4) 0.006(5)
C128 0.027(5) 0.053(8) 0.061(7) 0.008(6) 0.000(5) 0.001(5)
N140 0.031(4) 0.022(4) 0.042(5) -0.003(3) 0.015(4) 0.002(4)
C142 0.034(5) 0.028(6) 0.046(6) -0.005(5) 0.014(5) 0.006(5)
C144 0.038(6) 0.023(5) 0.045(6) 0.001(4) 0.004(5) 0.003(5)
C146 0.031(5) 0.035(6) 0.037(5) 0.002(4) 0.014(4) 0.002(5)
C136 0.047(7) 0.032(6) 0.041(6) 0.004(5) 0.016(5) 0.000(5)
C148 0.029(6) 0.081(10) 0.041(6) -0.001(6) 0.007(5) 0.007(6)
C130 0.032(5) 0.051(7) 0.048(7) 0.017(5) 0.022(5) 0.008(5)
C134 0.041(6) 0.044(7) 0.054(7) -0.010(6) 0.018(6) -0.009(6)
C150 0.032(5) 0.035(6) 0.038(5) 0.003(4) 0.017(4) -0.003(5)
C152 0.048(7) 0.044(7) 0.061(8) 0.005(6) -0.004(7) 0.002(6)
C154 0.037(6) 0.041(7) 0.041(6) 0.002(5) 0.010(5) -0.004(5)
C156 0.034(5) 0.031(5) 0.035(5) 0.000(4) 0.014(4) 0.004(4)
C58 0.030(5) 0.030(6) 0.042(5) 0.003(5) 0.004(4) 0.003(5)
C54 0.049(7) 0.046(7) 0.052(7) -0.002(6) 0.010(6) -0.005(6)
C50 0.036(5) 0.037(7) 0.035(5) 0.002(5) -0.003(4) 0.005(5)
C48 0.032(5) 0.040(6) 0.039(6) 0.008(5) 0.004(5) 0.003(5)
C62 0.029(5) 0.075(10) 0.038(6) 0.006(6) 0.009(5) -0.002(6)
C52 0.038(6) 0.040(7) 0.046(6) 0.006(5) -0.006(5) 0.003(5)
C56 0.032(5) 0.033(6) 0.039(5) -0.004(4) 0.012(4) 0.000(5)
C60 0.035(5) 0.038(6) 0.038(6) 0.000(4) 0.007(5) 0.002(5)
C115 0.040(6) 0.045(7) 0.053(7) 0.002(6) 0.015(6) 0.005(5)
C125 0.037(6) 0.032(6) 0.044(6) -0.005(5) 0.005(5) -0.004(5)
C158 0.042(6) 0.040(6) 0.050(7) -0.002(5) 0.015(5) -0.003(5)
C7 0.049(6) 0.040(6) 0.036(6) -0.004(5) 0.025(5) 0.001(5)
C113 0.035(5) 0.029(5) 0.042(6) 0.004(4) 0.009(4) -0.001(4)
C59 0.034(6) 0.034(6) 0.042(6) 0.002(5) 0.006(5) 0.001(5)
C121 0.041(6) 0.034(6) 0.045(6) 0.000(5) 0.012(5) -0.004(5)
C31 0.029(5) 0.038(5) 0.036(5) 0.002(4) 0.015(4) 0.000(4)
C57 0.032(5) 0.042(6) 0.048(7) -0.003(5) 0.010(5) 0.000(5)
C119 0.038(5) 0.029(5) 0.034(5) 0.001(4) 0.015(4) 0.008(4)
C55 0.029(6) 0.048(7) 0.078(9) -0.011(7) 0.012(6) 0.000(5)
C123 0.041(6) 0.035(6) 0.039(6) 0.001(5) 0.016(5) 0.002(5)
C111 0.042(7) 0.051(8) 0.052(7) -0.010(6) 0.008(6) 0.008(6)
C29 0.038(6) 0.039(6) 0.045(6) 0.002(5) 0.012(5) 0.001(5)
C15 0.024(4) 0.043(6) 0.048(5) 0.002(5) 0.008(4) 0.009(5)
C117 0.096(13) 0.077(12) 0.057(9) -0.015(8) -0.011(9) 0.035(10)
C20 0.030(5) 0.053(8) 0.069(9) -0.001(7) -0.001(6) 0.007(6)
O34 0.23(2) 0.071(9) 0.051(7) 0.000(6) -0.038(9) -0.026(11)
C36 0.049(7) 0.053(8) 0.049(7) -0.003(6) 0.011(6) -0.018(6)
C26 0.044(6) 0.055(8) 0.042(6) 0.003(5) 0.018(5) -0.011(6)
C22 0.043(7) 0.054(9) 0.076(9) -0.025(7) 0.025(7) 0.002(6)
C30 0.047(7) 0.063(9) 0.058(8) 0.016(7) 0.020(6) -0.003(7)
C16 0.062(8) 0.060(9) 0.041(6) 0.018(6) 0.019(6) 0.012(7)
C32 0.039(6) 0.054(8) 0.046(7) -0.009(6) 0.010(5) -0.010(6)
C18 0.027(5) 0.042(6) 0.059(7) 0.004(6) 0.005(5) 0.002(5)
C24 0.029(6) 0.081(11) 0.056(8) -0.019(7) 0.012(5) -0.007(7)
C28 0.050(8) 0.079(12) 0.048(7) -0.018(7) 0.023(6) -0.004(7)
C40 0.040(6) 0.041(7) 0.044(6) -0.006(5) -0.002(5) -0.005(5)
C38 0.044(6) 0.044(7) 0.047(7) -0.002(5) 0.023(5) 0.004(5)
C46 0.048(7) 0.068(10) 0.054(8) -0.023(7) 0.003(6) -0.004(7)
C42 0.036(6) 0.046(8) 0.054(7) -0.003(5) 0.021(5) -0.010(5)
C44 0.044(7) 0.072(10) 0.043(7) 0.002(6) 0.013(6) 0.000(7)
C71 0.038(6) 0.050(8) 0.081(10) 0.008(7) 0.017(7) -0.015(6)

loop_
_atom_type_symbol
_atom_type_description
_atom_type_scat_dispersion_real
_atom_type_scat_dispersion_imag
_atom_type_scat_source
C C 0.0033 0.0016 'International Tables Vol C Tables 4.2.6.8 and 6.1.1.4'
H H 0.0000 0.0000 'International Tables Vol C Tables 4.2.6.8 and 6.1.1.4'
N N 0.0061 0.0033 'International Tables Vol C Tables 4.2.6.8 and 6.1.1.4'
O O 0.0106 0.0060 'International Tables Vol C Tables 4.2.6.8 and 6.1.1.4'
Sm Sm -0.1638 3.4418 'International Tables Vol C Tables 4.2.6.8 and 6.1.1.4'
Zn Zn 0.2839 1.4301 'International Tables Vol C Tables 4.2.6.8 and 6.1.1.4'

loop_
_geom_angle_atom_site_label_1
_geom_angle_atom_site_label_2
_geom_angle_atom_site_label_3
_geom_angle
_geom_angle_site_symmetry_1
_geom_angle_site_symmetry_3
_geom_angle_publ_flag
O4 Sm1 Zn12 104.0(2) . . ?
O4 Sm1 O109 75.7(3) . . ?
O4 Sm1 O99 81.1(3) . . ?
O4 Sm1 O95 117.2(3) . . ?
O4 Sm1 O97 118.7(3) . . ?
O66 Sm1 Zn12 35.75(19) . . ?
O66 Sm1 O4 89.7(3) . . ?
O66 Sm1 O109 124.7(3) . . ?
O66 Sm1 O99 59.9(3) . . ?
O66 Sm1 O95 153.1(3) . . ?
O66 Sm1 O97 116.8(3) . . ?
O66 Sm1 O89 129.7(3) . . ?
O109 Sm1 Zn12 96.26(19) . . ?
O109 Sm1 O99 156.1(3) . . ?
O47 Sm1 Zn12 35.77(19) . . ?
O47 Sm1 O4 87.1(3) . . ?
O47 Sm1 O66 64.9(3) . . ?
O47 Sm1 O109 61.4(3) . . ?
O47 Sm1 O99 123.3(3) . . ?
O47 Sm1 O95 114.8(3) . . ?
O47 Sm1 O97 153.6(3) . . ?
O47 Sm1 O89 128.9(3) . . ?
O99 Sm1 Zn12 94.64(18) . . ?
O13 Sm1 Zn12 61.4(3) . . ?
O13 Sm1 O4 165.2(3) . . ?
O13 Sm1 O66 79.7(3) . . ?
O13 Sm1 O109 101.8(3) . . ?
O13 Sm1 O47 79.0(4) . . ?
O13 Sm1 O99 102.1(3) . . ?
O13 Sm1 O95 74.1(3) . . ?
O13 Sm1 O97 75.7(3) . . ?
O13 Sm1 O89 144.0(3) . . ?
O95 Sm1 Zn12 128.6(2) . . ?
O95 Sm1 O109 67.8(3) . . ?
O95 Sm1 O99 119.9(3) . . ?
O95 Sm1 O97 50.6(3) . . ?
O97 Sm1 Zn12 130.4(2) . . ?
O97 Sm1 O109 116.9(3) . . ?
O97 Sm1 O99 70.0(3) . . ?
O89 Sm1 Zn12 154.6(2) . . ?
O89 Sm1 O4 50.5(3) . . ?
O89 Sm1 O109 79.1(3) . . ?
O89 Sm1 O99 81.9(3) . . ?
O89 Sm1 O95 73.1(3) . . ?
O89 Sm1 O97 72.2(3) . . ?
O14 Sm8 Zn10 36.0(2) . . ?
O14 Sm8 O68 125.7(3) . . ?
O14 Sm8 O70 151.6(3) . . ?
O14 Sm8 O64 129.9(3) . . ?
O14 Sm8 O27 111.6(3) . . ?
O14 Sm8 O107 60.6(3) . . ?
O14 Sm8 O51 90.7(3) . . ?
O14 Sm8 O103 65.5(3) . . ?
O14 Sm8 N45 133.5(3) . . ?
O6 Sm8 Zn10 61.6(2) . . ?
O6 Sm8 O14 78.7(3) . . ?
O6 Sm8 O68 97.8(3) . . ?
O6 Sm8 O70 76.0(3) . . ?
O6 Sm8 O64 144.7(3) . . ?
O6 Sm8 O27 77.5(3) . . ?
O6 Sm8 O107 108.4(3) . . ?
O6 Sm8 O51 163.8(3) . . ?
O6 Sm8 O103 80.3(3) . . ?
O6 Sm8 N45 75.7(3) . . ?
O68 Sm8 Zn10 94.67(19) . . ?
O68 Sm8 O107 153.8(3) . . ?
O68 Sm8 N45 95.9(3) . . ?
O70 Sm8 Zn10 133.0(2) . . ?
O70 Sm8 O68 70.9(3) . . ?
O70 Sm8 O107 116.2(3) . . ?
O70 Sm8 N45 25.3(3) . . ?
O64 Sm8 Zn10 153.6(2) . . ?
O64 Sm8 O68 81.8(3) . . ?
O64 Sm8 O70 70.5(3) . . ?
O64 Sm8 O27 72.7(3) . . ?
O64 Sm8 O107 77.7(3) . . ?
O64 Sm8 O51 50.9(3) . . ?
O64 Sm8 N45 69.3(3) . . ?
O27 Sm8 Zn10 129.5(2) . . ?
O27 Sm8 O68 120.4(3) . . ?
O27 Sm8 O70 50.0(3) . . ?
O27 Sm8 O107 68.4(3) . . ?
O27 Sm8 N45 24.7(3) . . ?
O107 Sm8 Zn10 96.5(2) . . ?
O107 Sm8 N45 91.9(3) . . ?
O51 Sm8 Zn10 102.7(2) . . ?
O51 Sm8 O68 78.4(3) . . ?
O51 Sm8 O70 116.7(3) . . ?
O51 Sm8 O27 118.2(4) . . ?
O51 Sm8 O107 76.1(3) . . ?
O51 Sm8 N45 120.2(3) . . ?
O103 Sm8 Zn10 36.03(19) . . ?
O103 Sm8 O68 60.6(3) . . ?
O103 Sm8 O70 121.7(3) . . ?
O103 Sm8 O64 127.2(3) . . ?
O103 Sm8 O27 157.6(3) . . ?
O103 Sm8 O107 121.7(3) . . ?
O103 Sm8 O51 84.2(3) . . ?
O103 Sm8 N45 143.6(3) . . ?
N45 Sm8 Zn10 137.0(2) . . ?
O14 Zn10 Sm8 43.2(2) . . ?
O14 Zn10 N105 141.4(4) . . ?
O53 Zn10 Sm8 89.3(2) . . ?
O53 Zn10 O14 106.8(4) . . ?
O53 Zn10 N105 111.7(4) . . ?
O53 Zn10 O103 103.3(4) . . ?
O53 Zn10 N81 106.9(4) . . ?
N105 Zn10 Sm8 133.1(3) . . ?
O103 Zn10 Sm8 43.5(3) . . ?
O103 Zn10 O14 78.4(3) . . ?
O103 Zn10 N105 90.0(4) . . ?
N81 Zn10 Sm8 133.2(3) . . ?
N81 Zn10 O14 90.1(4) . . ?
N81 Zn10 N105 81.7(4) . . ?
N81 Zn10 O103 149.6(4) . . ?
O66 Zn12 Sm1 44.8(2) . . ?
O66 Zn12 O47 79.0(3) . . ?
O66 Zn12 N25 145.9(4) . . ?
O66 Zn12 N140 90.8(4) . . ?
O3 Zn12 Sm1 88.4(3) . . ?
O3 Zn12 O66 105.4(4) . . ?
O3 Zn12 O47 104.1(4) . . ?
O3 Zn12 N25 108.7(4) . . ?
O3 Zn12 N140 103.9(4) . . ?
O47 Zn12 Sm1 42.9(3) . . ?
O47 Zn12 N25 90.6(4) . . ?
O47 Zn12 N140 151.9(4) . . ?
N25 Zn12 Sm1 133.5(2) . . ?
N25 Zn12 N140 83.2(4) . . ?
N140 Zn12 Sm1 135.5(3) . . ?
Zn10 O14 Sm8 100.8(4) . . ?
C79 O14 Sm8 130.4(7) . . ?
C79 O14 Zn10 127.2(7) . . ?
N23 O4 Sm1 95.9(8) . . ?
C157 O6 Sm8 143.5(10) . . ?
Zn12 O66 Sm1 99.5(3) . . ?
C58 O66 Sm1 129.0(8) . . ?
C58 O66 Zn12 124.5(7) . . ?
C43 O68 Sm8 124.1(8) . . ?
C52 O68 Sm8 120.5(7) . . ?
C52 O68 C43 114.8(10) . . ?
N45 O70 Sm8 95.6(7) . . ?
N5 O64 Sm8 96.3(9) . . ?
N45 O27 Sm8 98.2(8) . . ?
C157 O53 Zn10 119.4(7) . . ?
C136 O109 Sm1 118.0(7) . . ?
C136 O109 C7 116.9(10) . . ?
C7 O109 Sm1 124.7(7) . . ?
C111 O3 Zn12 120.1(8) . . ?
C113 N105 Zn10 113.7(7) . . ?
C29 N105 Zn10 124.6(8) . . ?
C29 N105 C113 121.6(10) . . ?
Zn12 O47 Sm1 101.3(4) . . ?
C150 O47 Sm1 129.2(7) . . ?
C150 O47 Zn12 122.8(7) . . ?
C48 O99 Sm1 119.9(7) . . ?
C48 O99 C46 116.1(10) . . ?
C46 O99 Sm1 122.9(8) . . ?
O97 N49 O95 117.7(11) . . ?
O101 N49 O95 123.2(12) . . ?
O101 N49 O97 119.1(12) . . ?
C93 N25 Zn12 124.1(7) . . ?
C93 N25 C156 122.6(9) . . ?
C156 N25 Zn12 113.3(6) . . ?
C123 O107 Sm8 119.4(7) . . ?
C123 O107 C16 114.7(10) . . ?
C16 O107 Sm8 125.8(8) . . ?
C111 O13 Sm1 144.7(10) . . ?
N49 O95 Sm1 96.4(8) . . ?
N49 O97 Sm1 95.1(7) . . ?
N5 O51 Sm8 95.5(8) . . ?
Zn10 O103 Sm8 100.5(3) . . ?
C50 O103 Sm8 130.4(7) . . ?
C50 O103 Zn10 121.6(7) . . ?
C60 N81 Zn10 127.9(8) . . ?
C60 N81 C31 123.6(9) . . ?
C31 N81 Zn10 108.6(6) . . ?
O14 C79 C56 124.7(10) . . ?
O14 C79 C123 116.2(10) . . ?
C56 C79 C123 119.0(11) . . ?
C158 C41 C113 119.6(12) . . ?
C158 C41 C32 118.6(12) . . ?
C32 C41 C113 121.7(11) . . ?
O70 N45 Sm8 59.1(6) . . ?
O27 N45 Sm8 57.1(7) . . ?
O27 N45 O70 116.2(11) . . ?
O11 N45 Sm8 177.0(10) . . ?
O11 N45 O70 122.2(13) . . ?
O11 N45 O27 121.6(13) . . ?
N25 C93 H93 116.8 . . ?
N25 C93 C85 126.5(10) . . ?
C85 C93 H93 116.8 . . ?
N140 C91 H91 117.6 . . ?
N140 C91 C144 124.8(10) . . ?
C144 C91 H91 117.6 . . ?
O4 N23 O89 116.3(12) . . ?
O87 N23 O4 122.8(13) . . ?
O87 N23 O89 120.9(13) . . ?
C146 C83 H83 119.4 . . ?
C38 C83 H83 119.4 . . ?
C38 C83 C146 121.2(11) . . ?
C154 C21 H21 120.8 . . ?
C26 C21 H21 120.8 . . ?
C26 C21 C154 118.5(12) . . ?
C150 C85 C93 123.2(10) . . ?
C150 C85 C125 119.9(11) . . ?
C125 C85 C93 116.8(11) . . ?
N23 O89 Sm1 96.6(8) . . ?
O68 C43 H43A 109.5 . . ?
O68 C43 H43B 109.5 . . ?
O68 C43 H43C 109.5 . . ?
H43A C43 H43B 109.5 . . ?
H43A C43 H43C 109.5 . . ?
H43B C43 H43C 109.5 . . ?
O6 C157 O53 125.6(12) . . ?
O6 C157 C36 117.8(12) . . ?
O53 C157 C36 116.5(10) . . ?
O51 N5 O64 117.0(12) . . ?
O34 N5 O64 120.8(16) . . ?
O34 N5 O51 122.1(14) . . ?
C136 C138 H138 121.0 . . ?
C136 C138 C42 118.1(11) . . ?
C42 C138 H138 121.0 . . ?
C146 C132 H132 119.5 . . ?
C62 C132 H132 119.5 . . ?
C62 C132 C146 121.0(12) . . ?
C121 C126 C156 118.3(10) . . ?
C121 C126 C57 118.2(11) . . ?
C57 C126 C156 123.2(11) . . ?
C59 C128 H128 120.1 . . ?
C20 C128 H128 120.1 . . ?
C20 C128 C59 119.9(13) . . ?
C91 N140 Zn12 126.3(8) . . ?
C91 N140 C119 124.1(9) . . ?
C119 N140 Zn12 109.0(7) . . ?
C54 C142 C115 119.8(11) . . ?
C54 C142 C119 118.9(11) . . ?
C115 C142 C119 121.3(11) . . ?
C58 C144 C91 123.9(11) . . ?
C15 C144 C91 116.8(11) . . ?
C15 C144 C58 119.3(11) . . ?
C83 C146 C31 123.5(10) . . ?
C132 C146 C83 117.2(11) . . ?
C132 C146 C31 118.9(11) . . ?
O109 C136 C150 112.6(11) . . ?
C138 C136 O109 125.3(11) . . ?
C138 C136 C150 122.0(12) . . ?
C57 C148 H148 119.9 . . ?
C24 C148 H148 119.9 . . ?
C24 C148 C57 120.2(13) . . ?
C62 C130 H130 119.5 . . ?
C38 C130 H130 119.5 . . ?
C38 C130 C62 121.0(12) . . ?
C121 C134 H134 120.2 . . ?
C24 C134 H134 120.2 . . ?
C24 C134 C121 119.7(14) . . ?
O47 C150 C85 125.6(10) . . ?
O47 C150 C136 116.1(11) . . ?
C85 C150 C136 118.2(11) . . ?
C52 C152 H152 119.3 . . ?
C20 C152 H152 119.3 . . ?
C20 C152 C52 121.5(13) . . ?
C21 C154 H154 119.5 . . ?
C21 C154 C56 121.0(12) . . ?
C56 C154 H154 119.5 . . ?
N25 C156 C126 110.5(8) . . ?
N25 C156 H156 107.7 . . ?
N25 C156 C119 108.4(8) . . ?
C126 C156 H156 107.7 . . ?
C126 C156 C119 114.6(9) . . ?
C119 C156 H156 107.7 . . ?
O66 C58 C144 125.2(11) . . ?
O66 C58 C48 116.9(10) . . ?
C48 C58 C144 117.9(10) . . ?
C142 C54 H54 120.0 . . ?
C28 C54 C142 120.0(14) . . ?
C28 C54 H54 120.0 . . ?
O103 C50 C52 116.4(11) . . ?
O103 C50 C59 124.9(10) . . ?
C59 C50 C52 118.7(11) . . ?
O99 C48 C58 112.2(10) . . ?
C40 C48 O99 125.2(11) . . ?
C40 C48 C58 122.5(12) . . ?
C132 C62 H62 120.2 . . ?
C130 C62 C132 119.6(12) . . ?
C130 C62 H62 120.2 . . ?
O68 C52 C50 110.9(10) . . ?
C152 C52 O68 129.5(12) . . ?
C152 C52 C50 119.5(12) . . ?
C79 C56 C60 124.5(11) . . ?
C154 C56 C79 119.0(11) . . ?
C154 C56 C60 116.5(11) . . ?
N81 C60 C56 124.6(11) . . ?
N81 C60 H60 117.7 . . ?
C56 C60 H60 117.7 . . ?
C142 C115 H115 120.5 . . ?
C55 C115 C142 118.9(13) . . ?
C55 C115 H115 120.5 . . ?
C85 C125 H125 120.0 . . ?
C42 C125 C85 120.0(11) . . ?
C42 C125 H125 120.0 . . ?
C41 C158 H158 119.8 . . ?
C71 C158 C41 120.3(13) . . ?
C71 C158 H158 119.8 . . ?
O109 C7 H7A 109.5 . . ?
O109 C7 H7B 109.5 . . ?
O109 C7 H7C 109.5 . . ?
H7A C7 H7B 109.5 . . ?
H7A C7 H7C 109.5 . . ?
H7B C7 H7C 109.5 . . ?
N105 C113 C41 115.7(9) . . ?
N105 C113 H113 107.1 . . ?
N105 C113 C31 106.4(8) . . ?
C41 C113 H113 107.1 . . ?
C41 C113 C31 113.1(9) . . ?
C31 C113 H113 107.1 . . ?
C128 C59 C29 117.4(11) . . ?
C50 C59 C128 118.6(11) . . ?
C50 C59 C29 124.0(11) . . ?
C126 C121 C134 120.3(12) . . ?
C126 C121 H121 119.8 . . ?
C134 C121 H121 119.8 . . ?
N81 C31 C146 113.9(8) . . ?
N81 C31 C113 106.2(8) . . ?
N81 C31 H31 106.8 . . ?
C146 C31 C113 115.8(9) . . ?
C146 C31 H31 106.8 . . ?
C113 C31 H31 106.8 . . ?
C126 C57 H57 119.3 . . ?
C148 C57 C126 121.4(13) . . ?
C148 C57 H57 119.3 . . ?
N140 C119 C142 116.3(9) . . ?
N140 C119 C156 108.7(8) . . ?
N140 C119 H119 107.2 . . ?
C142 C119 C156 109.8(9) . . ?
C142 C119 H119 107.2 . . ?
C156 C119 H119 107.2 . . ?
C115 C55 H55 119.4 . . ?
C22 C55 C115 121.1(14) . . ?
C22 C55 H55 119.4 . . ?
O107 C123 C79 112.5(10) . . ?
C26 C123 O107 127.6(11) . . ?
C26 C123 C79 119.9(12) . . ?
O3 C111 C117 116.7(12) . . ?
O13 C111 O3 125.3(14) . . ?
O13 C111 C117 118.0(13) . . ?
N105 C29 C59 124.1(11) . . ?
N105 C29 H29 118.0 . . ?
C59 C29 H29 118.0 . . ?
C144 C15 H15 119.4 . . ?
C18 C15 C144 121.1(11) . . ?
C18 C15 H15 119.4 . . ?
C111 C117 H11A 109.5 . . ?
C111 C117 H11B 109.5 . . ?
C111 C117 H11C 109.5 . . ?
H11A C117 H11B 109.5 . . ?
H11A C117 H11C 109.5 . . ?
H11B C117 H11C 109.5 . . ?
C128 C20 H20 119.1 . . ?
C152 C20 C128 121.8(13) . . ?
C152 C20 H20 119.1 . . ?
C157 C36 H36A 109.5 . . ?
C157 C36 H36B 109.5 . . ?
C157 C36 H36C 109.5 . . ?
H36A C36 H36B 109.5 . . ?
H36A C36 H36C 109.5 . . ?
H36B C36 H36C 109.5 . . ?
C21 C26 H26 118.7 . . ?
C123 C26 C21 122.6(12) . . ?
C123 C26 H26 118.7 . . ?
C55 C22 H22 120.0 . . ?
C55 C22 C28 120.0(12) . . ?
C28 C22 H22 120.0 . . ?
C44 C30 H30 119.8 . . ?
C44 C30 C71 120.4(13) . . ?
C71 C30 H30 119.8 . . ?
O107 C16 H16A 109.5 . . ?
O107 C16 H16B 109.5 . . ?
O107 C16 H16C 109.5 . . ?
H16A C16 H16B 109.5 . . ?
H16A C16 H16C 109.5 . . ?
H16B C16 H16C 109.5 . . ?
C41 C32 H32 120.1 . . ?
C44 C32 C41 119.9(13) . . ?
C44 C32 H32 120.1 . . ?
C15 C18 H18 120.1 . . ?
C15 C18 C40 119.8(11) . . ?
C40 C18 H18 120.1 . . ?
C148 C24 C134 120.2(12) . . ?
C148 C24 H24 119.9 . . ?
C134 C24 H24 119.9 . . ?
C54 C28 H28 119.9 . . ?
C22 C28 C54 120.1(13) . . ?
C22 C28 H28 119.9 . . ?
C48 C40 C18 119.3(12) . . ?
C48 C40 H40 120.3 . . ?
C18 C40 H40 120.3 . . ?
C83 C38 H38 120.0 . . ?
C130 C38 C83 119.9(13) . . ?
C130 C38 H38 120.0 . . ?
O99 C46 H46A 109.5 . . ?
O99 C46 H46B 109.5 . . ?
O99 C46 H46C 109.5 . . ?
H46A C46 H46B 109.5 . . ?
H46A C46 H46C 109.5 . . ?
H46B C46 H46C 109.5 . . ?
C138 C42 H42 119.1 . . ?
C125 C42 C138 121.8(12) . . ?
C125 C42 H42 119.1 . . ?
C30 C44 C32 120.8(14) . . ?
C30 C44 H44 119.6 . . ?
C32 C44 H44 119.6 . . ?
C158 C71 H71 120.1 . . ?
C30 C71 C158 119.9(13) . . ?
C30 C71 H71 120.1 . . ?

loop_
_geom_bond_atom_site_label_1
_geom_bond_atom_site_label_2
_geom_bond_distance
_geom_bond_site_symmetry_2
_geom_bond_publ_flag
Sm1 Zn12 3.3733(14) . ?
Sm1 O4 2.493(10) . ?
Sm1 O66 2.409(8) . ?
Sm1 O109 2.630(9) . ?
Sm1 O47 2.342(9) . ?
Sm1 O99 2.642(8) . ?
Sm1 O13 2.329(10) . ?
Sm1 O95 2.517(10) . ?
Sm1 O97 2.546(9) . ?
Sm1 O89 2.465(10) . ?
Sm8 Zn10 3.3646(14) . ?
Sm8 O14 2.344(8) . ?
Sm8 O6 2.331(10) . ?
Sm8 O68 2.629(9) . ?
Sm8 O70 2.533(10) . ?
Sm8 O64 2.469(9) . ?
Sm8 O27 2.493(10) . ?
Sm8 O107 2.632(10) . ?
Sm8 O51 2.492(10) . ?
Sm8 O103 2.355(9) . ?
Sm8 N45 2.939(11) . ?
Zn10 O14 2.014(8) . ?
Zn10 O53 1.971(9) . ?
Zn10 N105 2.044(10) . ?
Zn10 O103 2.013(8) . ?
Zn10 N81 2.005(9) . ?
Zn12 O66 1.998(8) . ?
Zn12 O3 1.972(9) . ?
Zn12 O47 2.011(8) . ?
Zn12 N25 2.018(9) . ?
Zn12 N140 2.025(9) . ?
O14 C79 1.320(14) . ?
O4 N23 1.234(16) . ?
O6 C157 1.251(15) . ?
O66 C58 1.312(14) . ?
O68 C43 1.446(16) . ?
O68 C52 1.383(16) . ?
O70 N45 1.263(15) . ?
O64 N5 1.257(16) . ?
O27 N45 1.242(15) . ?
O53 C157 1.268(16) . ?
O109 C136 1.388(16) . ?
O109 C7 1.441(13) . ?
O3 C111 1.274(17) . ?
N105 C113 1.477(13) . ?
N105 C29 1.281(15) . ?
O47 C150 1.332(14) . ?
O99 C48 1.392(15) . ?
O99 C46 1.414(16) . ?
N49 O95 1.266(15) . ?
N49 O97 1.262(15) . ?
N49 O101 1.222(15) . ?
N25 C93 1.270(14) . ?
N25 C156 1.500(12) . ?
O107 C123 1.371(15) . ?
O107 C16 1.440(15) . ?
O13 C111 1.209(16) . ?
O51 N5 1.244(18) . ?
O103 C50 1.325(14) . ?
N81 C60 1.301(15) . ?
N81 C31 1.489(13) . ?
O87 N23 1.215(16) . ?
C79 C56 1.410(16) . ?
C79 C123 1.414(16) . ?
C41 C158 1.382(18) . ?
C41 C113 1.522(16) . ?
C41 C32 1.396(19) . ?
N45 O11 1.220(15) . ?
C93 H93 0.9500 . ?
C93 C85 1.459(15) . ?
C91 H91 0.9500 . ?
C91 N140 1.258(14) . ?
C91 C144 1.477(16) . ?
N23 O89 1.258(15) . ?
C83 H83 0.9500 . ?
C83 C146 1.403(18) . ?
C83 C38 1.366(18) . ?
C21 H21 0.9500 . ?
C21 C154 1.394(17) . ?
C21 C26 1.383(19) . ?
C85 C150 1.387(17) . ?
C85 C125 1.406(16) . ?
C43 H43A 0.9800 . ?
C43 H43B 0.9800 . ?
C43 H43C 0.9800 . ?
C157 C36 1.510(18) . ?
N5 O34 1.210(18) . ?
C138 H138 0.9500 . ?
C138 C136 1.365(18) . ?
C138 C42 1.399(18) . ?
C132 H132 0.9500 . ?
C132 C146 1.396(16) . ?
C132 C62 1.380(18) . ?
C126 C156 1.514(15) . ?
C126 C121 1.373(18) . ?
C126 C57 1.399(16) . ?
C128 H128 0.9500 . ?
C128 C59 1.416(17) . ?
C128 C20 1.380(19) . ?
N140 C119 1.476(14) . ?
C142 C54 1.394(18) . ?
C142 C115 1.401(17) . ?
C142 C119 1.525(14) . ?
C144 C58 1.408(17) . ?
C144 C15 1.401(16) . ?
C146 C31 1.515(15) . ?
C136 C150 1.429(16) . ?
C148 H148 0.9500 . ?
C148 C57 1.373(18) . ?
C148 C24 1.36(2) . ?
C130 H130 0.9500 . ?
C130 C62 1.367(19) . ?
C130 C38 1.364(18) . ?
C134 H134 0.9500 . ?
C134 C121 1.413(18) . ?
C134 C24 1.38(2) . ?
C152 H152 0.9500 . ?
C152 C52 1.367(19) . ?
C152 C20 1.34(2) . ?
C154 H154 0.9500 . ?
C154 C56 1.394(17) . ?
C156 H156 1.0000 . ?
C156 C119 1.550(14) . ?
C58 C48 1.404(17) . ?
C54 H54 0.9500 . ?
C54 C28 1.392(19) . ?
C50 C52 1.441(16) . ?
C50 C59 1.412(17) . ?
C48 C40 1.362(17) . ?
C62 H62 0.9500 . ?
C56 C60 1.445(16) . ?
C60 H60 0.9500 . ?
C115 H115 0.9500 . ?
C115 C55 1.393(18) . ?
C125 H125 0.9500 . ?
C125 C42 1.371(17) . ?
C158 H158 0.9500 . ?
C158 C71 1.373(18) . ?
C7 H7A 0.9800 . ?
C7 H7B 0.9800 . ?
C7 H7C 0.9800 . ?
C113 H113 1.0000 . ?
C113 C31 1.552(14) . ?
C59 C29 1.471(17) . ?
C121 H121 0.9500 . ?
C31 H31 1.0000 . ?
C57 H57 0.9500 . ?
C119 H119 1.0000 . ?
C55 H55 0.9500 . ?
C55 C22 1.38(2) . ?
C123 C26 1.348(19) . ?
C111 C117 1.51(2) . ?
C29 H29 0.9500 . ?
C15 H15 0.9500 . ?
C15 C18 1.379(18) . ?
C117 H11A 0.9800 . ?
C117 H11B 0.9800 . ?
C117 H11C 0.9800 . ?
C20 H20 0.9500 . ?
C36 H36A 0.9800 . ?
C36 H36B 0.9800 . ?
C36 H36C 0.9800 . ?
C26 H26 0.9500 . ?
C22 H22 0.9500 . ?
C22 C28 1.38(2) . ?
C30 H30 0.9500 . ?
C30 C44 1.36(2) . ?
C30 C71 1.36(2) . ?
C16 H16A 0.9800 . ?
C16 H16B 0.9800 . ?
C16 H16C 0.9800 . ?
C32 H32 0.9500 . ?
C32 C44 1.359(17) . ?
C18 H18 0.9500 . ?
C18 C40 1.398(18) . ?
C24 H24 0.9500 . ?
C28 H28 0.9500 . ?
C40 H40 0.9500 . ?
C38 H38 0.9500 . ?
C46 H46A 0.9800 . ?
C46 H46B 0.9800 . ?
C46 H46C 0.9800 . ?
C42 H42 0.9500 . ?
C44 H44 0.9500 . ?
C71 H71 0.9500 . ?

loop_
_geom_torsion_atom_site_label_1
_geom_torsion_atom_site_label_2
_geom_torsion_atom_site_label_3
_geom_torsion_atom_site_label_4
_geom_torsion
_geom_torsion_site_symmetry_1
_geom_torsion_site_symmetry_2
_geom_torsion_site_symmetry_3
_geom_torsion_site_symmetry_4
_geom_torsion_publ_flag
Sm1 O4 N23 O87 -173.2(14) . . . . ?
Sm1 O4 N23 O89 8.5(13) . . . . ?
Sm1 O66 C58 C144 165.1(8) . . . . ?
Sm1 O66 C58 C48 -16.7(15) . . . . ?
Sm1 O109 C136 C138 169.2(10) . . . . ?
Sm1 O109 C136 C150 -11.9(13) . . . . ?
Sm1 O47 C150 C85 -165.2(9) . . . . ?
Sm1 O47 C150 C136 13.9(15) . . . . ?
Sm1 O99 C48 C58 6.6(12) . . . . ?
Sm1 O99 C48 C40 -170.4(9) . . . . ?
Sm1 O13 C111 O3 -4(3) . . . . ?
Sm1 O13 C111 C117 176.1(13) . . . . ?
Sm8 O14 C79 C56 171.8(8) . . . . ?
Sm8 O14 C79 C123 -10.5(15) . . . . ?
Sm8 O6 C157 O53 0(2) . . . . ?
Sm8 O6 C157 C36 -178.7(11) . . . . ?
Sm8 O68 C52 C152 173.1(11) . . . . ?
Sm8 O68 C52 C50 -8.6(13) . . . . ?
Sm8 O70 N45 O27 -1.4(11) . . . . ?
Sm8 O70 N45 O11 176.8(10) . . . . ?
Sm8 O64 N5 O51 4.7(15) . . . . ?
Sm8 O64 N5 O34 -173.9(17) . . . . ?
Sm8 O27 N45 O70 1.5(11) . . . . ?
Sm8 O27 N45 O11 -176.8(10) . . . . ?
Sm8 O107 C123 C79 4.8(14) . . . . ?
Sm8 O107 C123 C26 -173.0(11) . . . . ?
Sm8 O51 N5 O64 -4.7(15) . . . . ?
Sm8 O51 N5 O34 173.9(18) . . . . ?
Sm8 O103 C50 C52 9.4(16) . . . . ?
Sm8 O103 C50 C59 -169.8(9) . . . . ?
Zn10 O14 C79 C56 8.9(17) . . . . ?
Zn10 O14 C79 C123 -173.4(8) . . . . ?
Zn10 O53 C157 O6 7.5(18) . . . . ?
Zn10 O53 C157 C36 -174.2(9) . . . . ?
Zn10 N105 C113 C41 150.9(8) . . . . ?
Zn10 N105 C113 C31 24.3(10) . . . . ?
Zn10 N105 C29 C59 5.2(18) . . . . ?
Zn10 O103 C50 C52 153.0(9) . . . . ?
Zn10 O103 C50 C59 -26.2(16) . . . . ?
Zn10 N81 C60 C56 -1.8(17) . . . . ?
Zn10 N81 C31 C146 179.2(7) . . . . ?
Zn10 N81 C31 C113 50.6(9) . . . . ?
Zn12 O66 C58 C144 20.6(16) . . . . ?
Zn12 O66 C58 C48 -161.2(8) . . . . ?
Zn12 O3 C111 O13 2(2) . . . . ?
Zn12 O3 C111 C117 -177.2(12) . . . . ?
Zn12 O47 C150 C85 -19.4(17) . . . . ?
Zn12 O47 C150 C136 159.8(8) . . . . ?
Zn12 N25 C93 C85 7.6(16) . . . . ?
Zn12 N25 C156 C126 145.3(7) . . . . ?
Zn12 N25 C156 C119 18.9(10) . . . . ?
Zn12 N140 C119 C142 168.8(8) . . . . ?
Zn12 N140 C119 C156 44.3(9) . . . . ?
O14 C79 C56 C154 -178.6(11) . . . . ?
O14 C79 C56 C60 0.8(19) . . . . ?
O14 C79 C123 O107 2.3(16) . . . . ?
O14 C79 C123 C26 -179.7(12) . . . . ?
O4 N23 O89 Sm1 -8.6(13) . . . . ?
O66 C58 C48 O99 4.7(15) . . . . ?
O66 C58 C48 C40 -178.2(11) . . . . ?
O109 C136 C150 O47 0.7(16) . . . . ?
O109 C136 C150 C85 180.0(11) . . . . ?
N105 C113 C31 N81 -47.6(11) . . . . ?
N105 C113 C31 C146 -175.2(9) . . . . ?
O99 C48 C40 C18 177.6(11) . . . . ?
N25 C93 C85 C150 11.4(19) . . . . ?
N25 C93 C85 C125 -171.6(11) . . . . ?
N25 C156 C119 N140 -40.9(11) . . . . ?
N25 C156 C119 C142 -169.2(9) . . . . ?
O107 C123 C26 C21 177.2(13) . . . . ?
O95 N49 O97 Sm1 -5.2(10) . . . . ?
O97 N49 O95 Sm1 5.3(11) . . . . ?
O101 N49 O95 Sm1 -175.5(10) . . . . ?
O101 N49 O97 Sm1 175.5(9) . . . . ?
O103 C50 C52 O68 0.8(15) . . . . ?
O103 C50 C52 C152 179.3(12) . . . . ?
O103 C50 C59 C128 178.6(12) . . . . ?
O103 C50 C59 C29 -4.2(19) . . . . ?
O87 N23 O89 Sm1 173.1(14) . . . . ?
C79 C56 C60 N81 -4.6(19) . . . . ?
C79 C123 C26 C21 0(2) . . . . ?
C41 C158 C71 C30 -1(2) . . . . ?
C41 C113 C31 N81 -175.7(9) . . . . ?
C41 C113 C31 C146 56.7(13) . . . . ?
C41 C32 C44 C30 -3(2) . . . . ?
C93 N25 C156 C126 -36.1(14) . . . . ?
C93 N25 C156 C119 -162.5(10) . . . . ?
C93 C85 C150 O47 -4.6(19) . . . . ?
C93 C85 C150 C136 176.2(11) . . . . ?
C93 C85 C125 C42 -176.3(12) . . . . ?
C91 N140 C119 C142 -20.4(16) . . . . ?
C91 N140 C119 C156 -144.8(11) . . . . ?
C91 C144 C58 O66 -2.4(18) . . . . ?
C91 C144 C58 C48 179.4(10) . . . . ?
C91 C144 C15 C18 -179.8(11) . . . . ?
C83 C146 C31 N81 -74.6(13) . . . . ?
C83 C146 C31 C113 49.0(14) . . . . ?
C21 C154 C56 C79 -3.5(18) . . . . ?
C21 C154 C56 C60 177.1(11) . . . . ?
C85 C125 C42 C138 1(2) . . . . ?
C43 O68 C52 C152 2(2) . . . . ?
C43 O68 C52 C50 -179.6(12) . . . . ?
C138 C136 C150 O47 179.7(12) . . . . ?
C138 C136 C150 C85 -1.1(18) . . . . ?
C132 C146 C31 N81 98.5(12) . . . . ?
C132 C146 C31 C113 -137.9(10) . . . . ?
C126 C156 C119 N140 -164.9(9) . . . . ?
C126 C156 C119 C142 66.9(12) . . . . ?
C128 C59 C29 N105 -166.8(12) . . . . ?
N140 C91 C144 C58 -6.1(18) . . . . ?
N140 C91 C144 C15 174.0(11) . . . . ?
C142 C54 C28 C22 0(2) . . . . ?
C142 C115 C55 C22 -3(2) . . . . ?
C144 C91 N140 Zn12 -5.1(17) . . . . ?
C144 C91 N140 C119 -174.4(10) . . . . ?
C144 C58 C48 O99 -177.0(10) . . . . ?
C144 C58 C48 C40 0.1(17) . . . . ?
C144 C15 C18 C40 0.7(19) . . . . ?
C146 C83 C38 C130 1.3(18) . . . . ?
C146 C132 C62 C130 -2.2(18) . . . . ?
C136 C138 C42 C125 -3(2) . . . . ?
C150 C85 C125 C42 0.8(18) . . . . ?
C154 C21 C26 C123 1(2) . . . . ?
C154 C56 C60 N81 174.8(11) . . . . ?
C156 N25 C93 C85 -170.8(10) . . . . ?
C156 C126 C121 C134 -173.1(10) . . . . ?
C156 C126 C57 C148 173.8(10) . . . . ?
C58 C144 C15 C18 0.3(18) . . . . ?
C58 C48 C40 C18 0.9(19) . . . . ?
C54 C142 C115 C55 3.5(19) . . . . ?
C54 C142 C119 N140 111.5(12) . . . . ?
C54 C142 C119 C156 -124.5(12) . . . . ?
C50 C59 C29 N105 16(2) . . . . ?
C62 C132 C146 C83 3.0(17) . . . . ?
C62 C132 C146 C31 -170.5(10) . . . . ?
C62 C130 C38 C83 -0.4(18) . . . . ?
C52 C152 C20 C128 -2(2) . . . . ?
C52 C50 C59 C128 -0.5(18) . . . . ?
C52 C50 C59 C29 176.6(12) . . . . ?
C56 C79 C123 O107 -179.8(11) . . . . ?
C56 C79 C123 C26 -1.9(18) . . . . ?
C60 N81 C31 C146 -0.3(15) . . . . ?
C60 N81 C31 C113 -128.9(11) . . . . ?
C115 C142 C54 C28 -2(2) . . . . ?
C115 C142 C119 N140 -69.6(15) . . . . ?
C115 C142 C119 C156 54.3(14) . . . . ?
C115 C55 C22 C28 1(2) . . . . ?
C125 C85 C150 O47 178.5(11) . . . . ?
C125 C85 C150 C136 -0.7(17) . . . . ?
C158 C41 C113 N105 111.1(13) . . . . ?
C158 C41 C113 C31 -125.7(12) . . . . ?
C158 C41 C32 C44 3(2) . . . . ?
C7 O109 C136 C138 -4.4(19) . . . . ?
C7 O109 C136 C150 174.6(10) . . . . ?
C113 N105 C29 C59 -172.1(11) . . . . ?
C113 C41 C158 C71 -178.3(11) . . . . ?
C113 C41 C32 C44 -179.6(12) . . . . ?
C59 C128 C20 C152 0(2) . . . . ?
C59 C50 C52 O68 -180.0(10) . . . . ?
C59 C50 C52 C152 -1.5(18) . . . . ?
C121 C126 C156 N25 99.0(12) . . . . ?
C121 C126 C156 C119 -138.1(10) . . . . ?
C121 C126 C57 C148 0.4(17) . . . . ?
C121 C134 C24 C148 -2.2(19) . . . . ?
C31 N81 C60 C56 177.6(10) . . . . ?
C57 C126 C156 N25 -74.4(13) . . . . ?
C57 C126 C156 C119 48.5(14) . . . . ?
C57 C126 C121 C134 0.6(17) . . . . ?
C57 C148 C24 C134 3(2) . . . . ?
C119 C142 C54 C28 176.8(12) . . . . ?
C119 C142 C115 C55 -175.4(11) . . . . ?
C55 C22 C28 C54 1(2) . . . . ?
C123 C79 C56 C154 3.8(17) . . . . ?
C123 C79 C56 C60 -176.8(11) . . . . ?
C29 N105 C113 C41 -31.6(16) . . . . ?
C29 N105 C113 C31 -158.2(11) . . . . ?
C15 C144 C58 O66 177.5(11) . . . . ?
C15 C144 C58 C48 -0.7(16) . . . . ?
C15 C18 C40 C48 -1.2(19) . . . . ?
C20 C128 C59 C50 1(2) . . . . ?
C20 C128 C59 C29 -175.9(13) . . . . ?
C20 C152 C52 O68 -179.1(14) . . . . ?
C20 C152 C52 C50 3(2) . . . . ?
C26 C21 C154 C56 1.2(19) . . . . ?
C16 O107 C123 C79 -179.0(12) . . . . ?
C16 O107 C123 C26 3(2) . . . . ?
C32 C41 C158 C71 -1(2) . . . . ?
C32 C41 C113 N105 -66.4(14) . . . . ?
C32 C41 C113 C31 56.7(15) . . . . ?
C24 C148 C57 C126 -2.4(19) . . . . ?
C24 C134 C121 C126 0.3(18) . . . . ?
C38 C83 C146 C132 -2.6(17) . . . . ?
C38 C83 C146 C31 170.6(10) . . . . ?
C38 C130 C62 C132 0.8(18) . . . . ?
C46 O99 C48 C58 175.0(11) . . . . ?
C46 O99 C48 C40 -2.0(17) . . . . ?
C42 C138 C136 O109 -178.5(12) . . . . ?
C42 C138 C136 C150 3(2) . . . . ?
C44 C30 C71 C158 1(2) . . . . ?
C71 C30 C44 C32 2(2) . . . . ?
